data_4026814
loop_
_publ_author_name
'Jaebum Lim'
'Thomas A. Albright'
'Benjamin R. Martin'
'Ognjen \<S. Miljani\'c'

_publ_contact_author_email miljanic@uh.edu
_publ_contact_author_name 'Ognjen S. Miljanic'
_publ_section_title
;
 Benzobisoxazole Cruciforms: Heterocyclic Fluorophores with Spatially
 Separated Frontier Molecular Orbitals
;
_journal_name_full 'Journal of Organic Chemistry'
_journal_page_first 10207
_journal_page_last 10219
_journal_paper_doi 10.1021/jo202107w
_journal_volume 76
_journal_year 2011
_chemical_formula_moiety 'C38 H28 N6 O2, C H2 Cl2'
_chemical_formula_sum 'C39 H30 Cl2 N6 O2'
_chemical_formula_weight 685.59
_chemical_name_systematic
; 
 ? 
;
_space_group_IT_number 15
_symmetry_cell_setting monoclinic
_symmetry_Int_Tables_number 15
_symmetry_space_group_name_Hall '-C 2yc'
_symmetry_space_group_name_H-M 'C 1 2/c 1'
_atom_sites_solution_hydrogens geom
_atom_sites_solution_primary direct
_atom_sites_solution_secondary difmap
_audit_creation_method SHELXL-97
_cell_angle_alpha 90.00
_cell_angle_beta 108.933(5)
_cell_angle_gamma 90.00
_cell_formula_units_Z 4
_cell_length_a 20.440(4)
_cell_length_b 5.8011(11)
_cell_length_c 30.416(6)
_cell_measurement_reflns_used 78
_cell_measurement_temperature 223(2)
_cell_volume 3411.4(12)
_computing_cell_refinement 'Process-Auto (Rigaku, 2006)'
_computing_data_collection 'SCXmini (Rigaku, 2006)'
_computing_data_reduction 'Process-Auto (Rigaku, 2006)'
_computing_structure_refinement 'SHELXL-97 (Sheldrick, 1997)'
_computing_structure_solution 'SHELXS-97 (Sheldrick, 1997)'
_diffrn_ambient_temperature 223(2)
_diffrn_detector_area_resol_mean 6.849
_diffrn_measured_fraction_theta_full 0.980
_diffrn_measured_fraction_theta_max 0.980
_diffrn_measurement_device_type 'Rigaku SCX mini'
_diffrn_measurement_method \w-scans
_diffrn_radiation_monochromator graphite
_diffrn_radiation_source 'fine-focus sealed tube'
_diffrn_radiation_type MoK\a
_diffrn_radiation_wavelength 0.71075
_diffrn_reflns_av_R_equivalents 0.1109
_diffrn_reflns_av_sigmaI/netI 0.1687
_diffrn_reflns_limit_h_max 26
_diffrn_reflns_limit_h_min -22
_diffrn_reflns_limit_k_max 6
_diffrn_reflns_limit_k_min -7
_diffrn_reflns_limit_l_max 39
_diffrn_reflns_limit_l_min -39
_diffrn_reflns_number 11258
_diffrn_reflns_theta_full 27.47
_diffrn_reflns_theta_max 27.47
_diffrn_reflns_theta_min 3.67
_diffrn_standards_number 0
_exptl_absorpt_coefficient_mu 0.235
_exptl_absorpt_correction_T_max 0.9860
_exptl_absorpt_correction_T_min 0.8342
_exptl_absorpt_correction_type multi-scan
_exptl_absorpt_process_details 'ABSCOR (Higashi, 2001)'
_exptl_crystal_colour Red
_exptl_crystal_density_diffrn 1.335
_exptl_crystal_description Needle
_exptl_crystal_F_000 1424
_exptl_crystal_size_max 0.80
_exptl_crystal_size_mid 0.06
_exptl_crystal_size_min 0.06
_refine_diff_density_max 0.221
_refine_diff_density_min -0.280
_refine_diff_density_rms 0.049
_refine_ls_extinction_method none
_refine_ls_goodness_of_fit_ref 0.908
_refine_ls_hydrogen_treatment constr
_refine_ls_matrix_type full
_refine_ls_number_parameters 224
_refine_ls_number_reflns 3842
_refine_ls_number_restraints 0
_refine_ls_restrained_S_all 0.908
_refine_ls_R_factor_all 0.2044
_refine_ls_R_factor_gt 0.0659
_refine_ls_shift/su_max 0.002
_refine_ls_shift/su_mean 0.000
_refine_ls_structure_factor_coef Fsqd
_refine_ls_weighting_details 'calc w=1/[\s^2^(Fo^2^)+(0.0673P)^2^+0.0000P] where P=(Fo^2^+2Fc^2^)/3'
_refine_ls_weighting_scheme calc
_refine_ls_wR_factor_gt 0.1477
_refine_ls_wR_factor_ref 0.1821
_reflns_number_gt 1361
_reflns_number_total 3842
_reflns_threshold_expression >2sigma(I)
_cod_data_source_file jo202107w_si_004.cif
_cod_data_source_block LJB-47-3_in_C2/c
_cod_original_cell_volume 3411.3(11)
_cod_database_code 4026814

loop_
_symmetry_equiv_pos_as_xyz
'x, y, z'
'-x, y, -z+1/2'
'x+1/2, y+1/2, z'
'-x+1/2, y+1/2, -z+1/2'
'-x, -y, -z'
'x, -y, z-1/2'
'-x+1/2, -y+1/2, -z'
'x+1/2, -y+1/2, z-1/2'

loop_
_atom_site_label
_atom_site_type_symbol
_atom_site_fract_x
_atom_site_fract_y
_atom_site_fract_z
_atom_site_U_iso_or_equiv
_atom_site_adp_type
_atom_site_occupancy
_atom_site_symmetry_multiplicity
_atom_site_calc_flag
_atom_site_refinement_flags
Cl1 Cl 0.47858(9) 0.9583(3) 0.19982(5) 0.1374(8) Uani 1 1 d .
O1 O 0.33433(12) 0.5835(4) 0.04887(7) 0.0398(7) Uani 1 1 d .
N1 N 0.31306(15) 0.6138(5) -0.02867(8) 0.0376(8) Uani 1 1 d .
N2 N 0.3713(2) 0.3996(6) 0.33589(10) 0.0747(12) Uani 1 1 d .
C1 C 0.4056(3) 0.6073(8) 0.35677(14) 0.116(2) Uani 1 1 d .
H1A H 0.4481 0.6249 0.3495 0.140 Uiso 1 1 calc R
H1B H 0.4161 0.5990 0.3902 0.140 Uiso 1 1 calc R
H1C H 0.3756 0.7383 0.3447 0.140 Uiso 1 1 calc R
C2 C 0.3451(2) 0.2481(8) 0.36419(12) 0.0831(16) Uani 1 1 d .
H2A H 0.3688 0.1010 0.3678 0.100 Uiso 1 1 calc R
H2B H 0.2959 0.2244 0.3492 0.100 Uiso 1 1 calc R
H2C H 0.3530 0.3173 0.3945 0.100 Uiso 1 1 calc R
C3 C 0.3534(2) 0.3632(7) 0.28843(11) 0.0524(11) Uani 1 1 d .
C4 C 0.3201(2) 0.1628(7) 0.26778(11) 0.0532(12) Uani 1 1 d .
H4 H 0.3096 0.0483 0.2863 0.064 Uiso 1 1 calc R
C5 C 0.3020(2) 0.1299(7) 0.22036(11) 0.0505(11) Uani 1 1 d .
H5 H 0.2793 -0.0070 0.2074 0.061 Uiso 1 1 calc R
C6 C 0.31637(19) 0.2918(6) 0.19111(10) 0.0420(10) Uani 1 1 d .
C7 C 0.3499(2) 0.4917(7) 0.21185(12) 0.0605(12) Uani 1 1 d .
H7 H 0.3600 0.6060 0.1931 0.073 Uiso 1 1 calc R
C8 C 0.3687(2) 0.5266(7) 0.25894(12) 0.0677(14) Uani 1 1 d .
H8 H 0.3922 0.6625 0.2718 0.081 Uiso 1 1 calc R
C9 C 0.29705(19) 0.2599(6) 0.14162(11) 0.0440(10) Uani 1 1 d .
C10 C 0.28065(18) 0.2384(6) 0.10069(11) 0.0406(9) Uani 1 1 d .
C11 C 0.26484(18) 0.2379(6) 0.05105(10) 0.0358(9) Uani 1 1 d .
C12 C 0.29072(17) 0.4046(6) 0.02810(10) 0.0330(9) Uani 1 1 d .
C13 C 0.34499(19) 0.6999(6) 0.01208(11) 0.0407(10) Uani 1 1 d .
C14 C 0.39070(18) 0.9002(6) 0.02349(11) 0.0378(9) Uani 1 1 d .
C15 C 0.40151(19) 1.0371(6) -0.01103(11) 0.0415(10) Uani 1 1 d .
H15 H 0.3801 0.9999 -0.0425 0.050 Uiso 1 1 calc R
C16 C 0.44356(19) 1.2263(6) 0.00109(12) 0.0470(10) Uani 1 1 d .
H16 H 0.4501 1.3152 -0.0230 0.056 Uiso 1 1 calc R
N3 N 0.47606(16) 1.2936(5) 0.04486(10) 0.0538(9) Uani 1 1 d .
C18 C 0.4653(2) 1.1600(7) 0.07805(13) 0.0603(12) Uani 1 1 d .
H18 H 0.4874 1.2018 0.1092 0.072 Uiso 1 1 calc R
C19 C 0.4239(2) 0.9661(7) 0.06958(11) 0.0527(11) Uani 1 1 d .
H19 H 0.4182 0.8801 0.0943 0.063 Uiso 1 1 calc R
C20 C 0.5000 1.1129(14) 0.2500 0.111(3) Uani 1 2 d S
H20A H 0.4609 1.2130 0.2489 0.133 Uiso 0.50 1 calc PR
H20B H 0.5391 1.2130 0.2511 0.133 Uiso 0.50 1 calc PR
C21 C 0.27754(18) 0.4235(6) -0.01989(10) 0.0350(9) Uani 1 1 d .

loop_
_atom_site_aniso_label
_atom_site_aniso_U_11
_atom_site_aniso_U_22
_atom_site_aniso_U_33
_atom_site_aniso_U_23
_atom_site_aniso_U_13
_atom_site_aniso_U_12
Cl1 0.1137(14) 0.228(2) 0.0629(9) -0.0207(10) 0.0177(9) 0.0032(12)
O1 0.0479(16) 0.0436(16) 0.0267(12) 0.0002(10) 0.0103(11) -0.0008(13)
N1 0.0451(19) 0.040(2) 0.0257(15) 0.0000(12) 0.0085(14) 0.0030(16)
N2 0.112(3) 0.079(3) 0.0246(18) -0.0048(17) 0.0107(19) 0.010(2)
C1 0.210(6) 0.077(4) 0.035(3) -0.014(2) 0.001(3) 0.007(4)
C2 0.112(4) 0.108(4) 0.029(2) 0.012(2) 0.022(2) 0.035(3)
C3 0.069(3) 0.063(3) 0.0218(19) -0.0003(17) 0.0108(19) 0.017(2)
C4 0.064(3) 0.065(3) 0.030(2) 0.0044(17) 0.015(2) 0.000(2)
C5 0.058(3) 0.060(3) 0.031(2) -0.0011(16) 0.0123(19) -0.012(2)
C6 0.053(3) 0.050(3) 0.0228(17) -0.0025(16) 0.0110(17) 0.000(2)
C7 0.087(3) 0.061(3) 0.029(2) 0.0006(17) 0.013(2) -0.011(2)
C8 0.104(4) 0.057(3) 0.034(2) -0.0072(18) 0.011(2) -0.016(3)
C9 0.049(3) 0.050(3) 0.031(2) 0.0000(16) 0.0106(18) -0.002(2)
C10 0.047(2) 0.047(2) 0.0249(18) -0.0002(15) 0.0087(16) -0.004(2)
C11 0.042(2) 0.044(2) 0.0209(16) 0.0007(15) 0.0092(16) 0.006(2)
C12 0.035(2) 0.036(2) 0.0271(17) -0.0040(14) 0.0081(16) 0.0006(19)
C13 0.047(2) 0.043(3) 0.0330(19) 0.0033(16) 0.0144(18) 0.004(2)
C14 0.038(2) 0.038(2) 0.0355(19) 0.0002(15) 0.0095(17) 0.003(2)
C15 0.045(2) 0.045(3) 0.0329(19) -0.0009(16) 0.0104(17) 0.002(2)
C16 0.051(3) 0.048(3) 0.043(2) 0.0079(18) 0.017(2) 0.001(2)
N3 0.061(2) 0.053(2) 0.0454(19) -0.0016(15) 0.0137(17) -0.0057(18)
C18 0.068(3) 0.069(3) 0.037(2) -0.0063(19) 0.007(2) -0.009(3)
C19 0.060(3) 0.060(3) 0.034(2) 0.0030(17) 0.0106(19) -0.006(2)
C20 0.083(6) 0.180(8) 0.063(5) 0.000 0.014(4) 0.000
C21 0.040(2) 0.040(2) 0.0244(17) 0.0024(15) 0.0101(16) 0.0070(19)

loop_
_atom_type_symbol
_atom_type_description
_atom_type_scat_dispersion_real
_atom_type_scat_dispersion_imag
_atom_type_scat_source
O O 0.0106 0.0060 'International Tables Vol C Tables 4.2.6.8 and 6.1.1.4'
N N 0.0061 0.0033 'International Tables Vol C Tables 4.2.6.8 and 6.1.1.4'
C C 0.0033 0.0016 'International Tables Vol C Tables 4.2.6.8 and 6.1.1.4'
H H 0.0000 0.0000 'International Tables Vol C Tables 4.2.6.8 and 6.1.1.4'
Cl Cl 0.1484 0.1585 'International Tables Vol C Tables 4.2.6.8 and 6.1.1.4'

loop_
_geom_angle_atom_site_label_1
_geom_angle_atom_site_label_2
_geom_angle_atom_site_label_3
_geom_angle
_geom_angle_site_symmetry_1
_geom_angle_site_symmetry_3
C12 O1 C13 104.2(2) . .
C13 N1 C21 104.7(3) . .
C3 N2 C1 121.0(4) . .
C3 N2 C2 120.2(4) . .
C1 N2 C2 117.9(3) . .
N2 C1 H1A 109.5 . .
N2 C1 H1B 109.5 . .
H1A C1 H1B 109.5 . .
N2 C1 H1C 109.5 . .
H1A C1 H1C 109.5 . .
H1B C1 H1C 109.5 . .
N2 C2 H2A 109.5 . .
N2 C2 H2B 109.5 . .
H2A C2 H2B 109.5 . .
N2 C2 H2C 109.5 . .
H2A C2 H2C 109.5 . .
H2B C2 H2C 109.5 . .
N2 C3 C4 121.5(4) . .
N2 C3 C8 121.5(4) . .
C4 C3 C8 116.9(3) . .
C5 C4 C3 120.9(3) . .
C5 C4 H4 119.6 . .
C3 C4 H4 119.6 . .
C4 C5 C6 122.4(4) . .
C4 C5 H5 118.8 . .
C6 C5 H5 118.8 . .
C5 C6 C7 116.7(3) . .
C5 C6 C9 122.7(3) . .
C7 C6 C9 120.6(3) . .
C8 C7 C6 121.8(4) . .
C8 C7 H7 119.1 . .
C6 C7 H7 119.1 . .
C7 C8 C3 121.4(4) . .
C7 C8 H8 119.3 . .
C3 C8 H8 119.3 . .
C10 C9 C6 178.6(4) . .
C9 C10 C11 173.2(4) . .
C12 C11 C21 112.0(3) . 7
C12 C11 C10 122.1(3) . .
C21 C11 C10 125.9(3) 7 .
O1 C12 C11 125.9(3) . .
O1 C12 C21 107.2(3) . .
C11 C12 C21 126.9(3) . .
N1 C13 O1 115.0(3) . .
N1 C13 C14 128.1(3) . .
O1 C13 C14 116.9(3) . .
C15 C14 C19 117.2(4) . .
C15 C14 C13 121.4(3) . .
C19 C14 C13 121.4(3) . .
C16 C15 C14 119.6(3) . .
C16 C15 H15 120.2 . .
C14 C15 H15 120.2 . .
N3 C16 C15 124.6(3) . .
N3 C16 H16 117.7 . .
C15 C16 H16 117.7 . .
C16 N3 C18 115.4(3) . .
N3 C18 C19 124.6(3) . .
N3 C18 H18 117.7 . .
C19 C18 H18 117.7 . .
C18 C19 C14 118.6(3) . .
C18 C19 H19 120.7 . .
C14 C19 H19 120.7 . .
Cl1 C20 Cl1 116.3(5) . 2_655
Cl1 C20 H20A 108.2 . .
Cl1 C20 H20A 108.2 2_655 .
Cl1 C20 H20B 108.2 . .
Cl1 C20 H20B 108.2 2_655 .
H20A C20 H20B 107.4 . .
N1 C21 C12 109.0(3) . .
N1 C21 C11 129.9(3) . 7
C12 C21 C11 121.1(3) . 7

loop_
_geom_bond_atom_site_label_1
_geom_bond_atom_site_label_2
_geom_bond_distance
_geom_bond_site_symmetry_2
Cl1 C20 1.701(5) .
O1 C12 1.380(4) .
O1 C13 1.383(4) .
N1 C13 1.299(4) .
N1 C21 1.394(4) .
N2 C3 1.385(4) .
N2 C1 1.434(5) .
N2 C2 1.449(5) .
C1 H1A 0.9700 .
C1 H1B 0.9700 .
C1 H1C 0.9700 .
C2 H2A 0.9700 .
C2 H2B 0.9700 .
C2 H2C 0.9700 .
C3 C4 1.390(5) .
C3 C8 1.408(5) .
C4 C5 1.381(4) .
C4 H4 0.9400 .
C5 C6 1.389(5) .
C5 H5 0.9400 .
C6 C7 1.390(4) .
C6 C9 1.439(4) .
C7 C8 1.372(5) .
C7 H7 0.9400 .
C8 H8 0.9400 .
C9 C10 1.186(4) .
C10 C11 1.438(4) .
C11 C12 1.393(4) .
C11 C21 1.412(4) 7
C12 C21 1.400(4) .
C13 C14 1.461(5) .
C14 C15 1.390(4) .
C14 C19 1.398(4) .
C15 C16 1.369(5) .
C15 H15 0.9400 .
C16 N3 1.339(4) .
C16 H16 0.9400 .
N3 C18 1.346(5) .
C18 C19 1.380(5) .
C18 H18 0.9400 .
C19 H19 0.9400 .
C20 Cl1 1.701(4) 2_655
C20 H20A 0.9800 .
C20 H20B 0.9800 .
C21 C11 1.412(4) 7

loop_
_geom_torsion_atom_site_label_1
_geom_torsion_atom_site_label_2
_geom_torsion_atom_site_label_3
_geom_torsion_atom_site_label_4
_geom_torsion
_geom_torsion_site_symmetry_1
_geom_torsion_site_symmetry_4
C1 N2 C3 C4 -179.9(4) . .
C2 N2 C3 C4 -10.7(6) . .
C1 N2 C3 C8 0.6(7) . .
C2 N2 C3 C8 169.7(4) . .
N2 C3 C4 C5 179.4(4) . .
C8 C3 C4 C5 -1.0(6) . .
C3 C4 C5 C6 0.4(6) . .
C4 C5 C6 C7 -0.2(6) . .
C4 C5 C6 C9 -179.3(4) . .
C5 C6 C7 C8 0.7(6) . .
C9 C6 C7 C8 179.8(4) . .
C6 C7 C8 C3 -1.4(7) . .
N2 C3 C8 C7 -178.9(4) . .
C4 C3 C8 C7 1.5(7) . .
C5 C6 C9 C10 136(17) . .
C7 C6 C9 C10 -43(18) . .
C6 C9 C10 C11 46(20) . .
C9 C10 C11 C12 6(4) . .
C9 C10 C11 C21 -174(3) . 7
C13 O1 C12 C11 -179.9(3) . .
C13 O1 C12 C21 -0.1(3) . .
C21 C11 C12 O1 -179.1(3) 7 .
C10 C11 C12 O1 1.2(6) . .
C21 C11 C12 C21 1.2(6) 7 .
C10 C11 C12 C21 -178.5(3) . .
C21 N1 C13 O1 -0.1(4) . .
C21 N1 C13 C14 179.2(3) . .
C12 O1 C13 N1 0.1(4) . .
C12 O1 C13 C14 -179.2(3) . .
N1 C13 C14 C15 4.7(6) . .
O1 C13 C14 C15 -176.1(3) . .
N1 C13 C14 C19 -177.1(4) . .
O1 C13 C14 C19 2.1(5) . .
C19 C14 C15 C16 0.3(5) . .
C13 C14 C15 C16 178.6(3) . .
C14 C15 C16 N3 -0.3(6) . .
C15 C16 N3 C18 0.3(6) . .
C16 N3 C18 C19 -0.3(6) . .
N3 C18 C19 C14 0.3(7) . .
C15 C14 C19 C18 -0.3(6) . .
C13 C14 C19 C18 -178.6(4) . .
C13 N1 C21 C12 0.0(4) . .
C13 N1 C21 C11 -178.7(4) . 7
O1 C12 C21 N1 0.1(4) . .
C11 C12 C21 N1 179.8(3) . .
O1 C12 C21 C11 178.9(3) . 7
C11 C12 C21 C11 -1.3(6) . 7
